data_7206959
loop_
_publ_author_name
'Wallentin, Carl-Johan'
'Orentas, Edvinas'
'Johnson, Magnus T.'
'B\'athori, Nikoletta B.'
'Butkus, Eugenijus'
'Wendt, Ola F.'
'W\"arnmark, Kenneth'
'\"Ohrstr\"om, Lars'

_publ_section_title
;
 Synthetic and crystallographic studies of bicyclo[3.3.1]nonane
 derivatives: from strong to weak hydrogen bonds and the stereochemistry
 of network formation
;
_journal_issue 1
_journal_name_full CrystEngComm
_journal_page_first 178
_journal_paper_doi 10.1039/c1ce05673e
_journal_volume 14
_journal_year 2012
_chemical_formula_moiety 'C9 H6 Br2 O2'
_chemical_formula_sum 'C9 H6 Br2 O2'
_chemical_formula_weight 305.96
_chemical_name_systematic
;
?
;
_space_group_IT_number 14
_symmetry_cell_setting monoclinic
_symmetry_space_group_name_Hall '-P 2ybc'
_symmetry_space_group_name_H-M 'P 1 21/c 1'
_atom_sites_solution_hydrogens geom
_atom_sites_solution_primary direct
_atom_sites_solution_secondary difmap
_audit_creation_method SHELXL-97
_cell_angle_alpha 90.00
_cell_angle_beta 107.353(7)
_cell_angle_gamma 90.00
_cell_formula_units_Z 4
_cell_length_a 10.3618(7)
_cell_length_b 6.6849(5)
_cell_length_c 14.6052(11)
_cell_measurement_reflns_used 894
_cell_measurement_temperature 293(2)
_cell_measurement_theta_max 33.0452
_cell_measurement_theta_min 2.1344
_cell_volume 965.62(13)
_computing_cell_refinement
;
CrysAlis RED, Oxford Diffraction Ltd.,
Version 1.171.31.5 (release 28-08-2006 CrysAlis171 .NET)
(compiled Aug 28 2006,13:05:05)
;
_computing_data_collection
;
CrysAlis CCD, Oxford Diffraction Ltd.,
Version 1.171.31.5 (release 28-08-2006 CrysAlis171 .NET)
(compiled Aug 28 2006,13:05:05)
;
_computing_data_reduction
;
CrysAlis RED, Oxford Diffraction Ltd.,
Version 1.171.31.5 (release 28-08-2006 CrysAlis171 .NET)
(compiled Aug 28 2006,13:05:05)
;
_computing_publication_material 'SHELXL-97 (Sheldrick, 1997)'
_computing_structure_refinement 'SHELXL-97 (Sheldrick, 1997)'
_computing_structure_solution 'SHELXS-97 (Sheldrick, 1990)'
_diffrn_ambient_temperature 293(2)
_diffrn_detector_area_resol_mean 16.1829
_diffrn_measured_fraction_theta_full 0.991
_diffrn_measured_fraction_theta_max 0.990
_diffrn_measurement_device_type 'Oxford Xcalibur 3'
_diffrn_measurement_method \w-scan
_diffrn_radiation_monochromator graphite
_diffrn_radiation_source 'Enhance (Mo) X-ray Source'
_diffrn_radiation_type MoK\a
_diffrn_radiation_wavelength 0.71073
_diffrn_reflns_av_R_equivalents 0.0502
_diffrn_reflns_av_sigmaI/netI 0.0901
_diffrn_reflns_limit_h_max 12
_diffrn_reflns_limit_h_min -12
_diffrn_reflns_limit_k_max 4
_diffrn_reflns_limit_k_min -7
_diffrn_reflns_limit_l_max 17
_diffrn_reflns_limit_l_min -17
_diffrn_reflns_number 5869
_diffrn_reflns_theta_full 25.00
_diffrn_reflns_theta_max 25.02
_diffrn_reflns_theta_min 2.92
_exptl_absorpt_coefficient_mu 8.356
_exptl_absorpt_correction_T_max 1.00000
_exptl_absorpt_correction_T_min 0.46789
_exptl_absorpt_correction_type multi-scan
_exptl_absorpt_process_details
;
CrysAlis RED, Oxford Diffraction Ltd.,
Version 1.171.31.5 (release 28-08-2006 CrysAlis171 .NET)
(compiled Aug 28 2006,13:05:05)
Empirical absorption correction using spherical harmonics,
implemented in SCALE3 ABSPACK scaling algorithm.
;
_exptl_crystal_colour colourless
_exptl_crystal_density_diffrn 2.105
_exptl_crystal_density_method 'not measured'
_exptl_crystal_description prism
_exptl_crystal_F_000 584
_exptl_crystal_size_max 0.13
_exptl_crystal_size_mid 0.08
_exptl_crystal_size_min 0.06
_refine_diff_density_max 0.908
_refine_diff_density_min -0.848
_refine_diff_density_rms 0.113
_refine_ls_extinction_method none
_refine_ls_goodness_of_fit_ref 0.873
_refine_ls_hydrogen_treatment riding
_refine_ls_matrix_type full
_refine_ls_number_parameters 118
_refine_ls_number_reflns 1678
_refine_ls_number_restraints 0
_refine_ls_restrained_S_all 0.873
_refine_ls_R_factor_all 0.1657
_refine_ls_R_factor_gt 0.0710
_refine_ls_shift/su_max 0.000
_refine_ls_shift/su_mean 0.000
_refine_ls_structure_factor_coef Fsqd
_refine_ls_weighting_details 'calc w=1/[\s^2^(Fo^2^)+(0.1616P)^2^+0.0000P] where P=(Fo^2^+2Fc^2^)/3'
_refine_ls_weighting_scheme calc
_refine_ls_wR_factor_gt 0.2302
_refine_ls_wR_factor_ref 0.2735
_reflns_number_gt 592
_reflns_number_total 1678
_reflns_threshold_expression >2sigma(I)
_cod_data_source_file c1ce05673e.txt
_cod_data_source_block compound3
_cod_original_cell_volume 965.62(12)
_cod_original_sg_symbol_H-M P21/c
_cod_database_code 7206959

loop_
_symmetry_equiv_pos_as_xyz
'x, y, z'
'-x, y+1/2, -z+1/2'
'-x, -y, -z'
'x, -y-1/2, z-1/2'

loop_
_atom_site_label
_atom_site_type_symbol
_atom_site_fract_x
_atom_site_fract_y
_atom_site_fract_z
_atom_site_U_iso_or_equiv
_atom_site_adp_type
_atom_site_occupancy
_atom_site_symmetry_multiplicity
_atom_site_calc_flag
_atom_site_refinement_flags
Br1 Br 0.65082(14) 0.7317(3) 0.19330(13) 0.1369(10) Uani 1 1 d .
Br2 Br 0.01810(15) 0.7965(3) 0.17957(13) 0.1225(9) Uani 1 1 d .
C2 C 0.1356(11) 0.7682(18) 0.1016(10) 0.076(3) Uani 1 1 d .
C3 C 0.4706(11) 0.7348(19) 0.1111(9) 0.079(4) Uani 1 1 d .
C5 C 0.2379(16) 0.7240(19) -0.0466(10) 0.098(4) Uani 1 1 d .
H5A H 0.2970 0.7162 -0.0869 0.117 Uiso 1 1 calc R
H5B H 0.1450 0.7187 -0.0874 0.117 Uiso 1 1 calc R
O21 O 0.1218(9) 0.4159(15) 0.1086(8) 0.124(4) Uani 1 1 d .
C11 C 0.2655(15) 0.555(2) 0.0225(11) 0.102(4) Uani 1 1 d .
H11 H 0.2516 0.4293 -0.0138 0.122 Uiso 1 1 calc R
C12 C 0.4118(14) 0.923(2) 0.0809(11) 0.106(5) Uani 1 1 d .
C13 C 0.2621(17) 0.912(2) 0.0087(14) 0.131(6) Uani 1 1 d .
H13 H 0.2460 1.0268 -0.0352 0.157 Uiso 1 1 calc R
C15 C 0.4032(13) 0.560(2) 0.0840(9) 0.095(4) Uani 1 1 d .
H15 H 0.4472 0.4403 0.1058 0.114 Uiso 1 1 calc R
O20 O 0.4732(10) 1.0789(17) 0.0962(10) 0.159(5) Uani 1 1 d .
C1 C 0.1672(12) 0.561(2) 0.0815(9) 0.090(4) Uani 1 1 d .
C4 C 0.1804(14) 0.927(2) 0.0688(11) 0.107(5) Uani 1 1 d .
H4 H 0.1572 1.0528 0.0859 0.128 Uiso 1 1 calc R

loop_
_atom_site_aniso_label
_atom_site_aniso_U_11
_atom_site_aniso_U_22
_atom_site_aniso_U_33
_atom_site_aniso_U_23
_atom_site_aniso_U_13
_atom_site_aniso_U_12
Br1 0.0671(11) 0.229(2) 0.1118(15) 0.0056(11) 0.0230(9) 0.0103(10)
Br2 0.0764(11) 0.1745(18) 0.1184(15) -0.0136(10) 0.0319(9) 0.0128(9)
C2 0.054(7) 0.078(9) 0.091(9) 0.006(7) 0.015(6) 0.008(6)
C3 0.053(7) 0.104(10) 0.093(10) -0.023(8) 0.041(6) -0.013(7)
C5 0.109(11) 0.095(10) 0.084(10) -0.014(8) 0.019(8) -0.008(8)
O21 0.102(7) 0.088(6) 0.197(10) 0.040(7) 0.069(7) 0.001(5)
C11 0.094(11) 0.082(9) 0.127(12) -0.042(9) 0.027(10) -0.019(8)
C12 0.079(10) 0.067(9) 0.160(14) -0.032(9) 0.016(9) 0.011(8)
C13 0.111(13) 0.097(11) 0.178(17) 0.050(12) 0.032(13) 0.021(10)
C15 0.078(10) 0.115(11) 0.100(11) 0.002(8) 0.039(8) 0.008(8)
O20 0.114(8) 0.102(7) 0.274(15) -0.072(9) 0.078(9) -0.027(7)
C1 0.074(9) 0.105(12) 0.094(10) 0.009(8) 0.028(7) -0.007(8)
C4 0.105(12) 0.092(11) 0.133(14) 0.000(9) 0.050(10) 0.003(9)

loop_
_atom_type_symbol
_atom_type_description
_atom_type_scat_dispersion_real
_atom_type_scat_dispersion_imag
_atom_type_scat_source
C C 0.0033 0.0016 'International Tables Vol C Tables 4.2.6.8 and 6.1.1.4'
H H 0.0000 0.0000 'International Tables Vol C Tables 4.2.6.8 and 6.1.1.4'
O O 0.0106 0.0060 'International Tables Vol C Tables 4.2.6.8 and 6.1.1.4'
Br Br -0.2901 2.4595 'International Tables Vol C Tables 4.2.6.8 and 6.1.1.4'

loop_
_geom_angle_atom_site_label_1
_geom_angle_atom_site_label_2
_geom_angle_atom_site_label_3
_geom_angle
C4 C2 C1 124.5(13)
C4 C2 Br2 119.9(11)
C1 C2 Br2 115.6(10)
C15 C3 C12 122.6(13)
C15 C3 Br1 120.0(10)
C12 C3 Br1 117.4(10)
C13 C5 C11 108.1(13)
C13 C5 H5A 110.1
C11 C5 H5A 110.1
C13 C5 H5B 110.1
C11 C5 H5B 110.1
H5A C5 H5B 108.4
C15 C11 C5 110.9(12)
C15 C11 C1 110.7(12)
C5 C11 C1 109.8(12)
C15 C11 H11 108.4
C5 C11 H11 108.4
C1 C11 H11 108.4
O20 C12 C3 123.9(14)
O20 C12 C13 121.1(14)
C3 C12 C13 114.3(12)
C4 C13 C5 111.6(14)
C4 C13 C12 103.5(16)
C5 C13 C12 111.9(12)
C4 C13 H13 109.9
C5 C13 H13 109.9
C12 C13 H13 109.9
C3 C15 C11 122.1(13)
C3 C15 H15 119.0
C11 C15 H15 119.0
O21 C1 C2 124.3(13)
O21 C1 C11 124.2(13)
C2 C1 C11 111.5(12)
C2 C4 C13 121.6(14)
C2 C4 H4 119.2
C13 C4 H4 119.2

loop_
_geom_bond_atom_site_label_1
_geom_bond_atom_site_label_2
_geom_bond_distance
Br1 C3 1.895(12)
Br2 C2 1.908(14)
C2 C4 1.305(17)
C2 C1 1.473(17)
C3 C15 1.357(15)
C3 C12 1.410(17)
C5 C13 1.48(2)
C5 C11 1.487(18)
C5 H5A 0.9700
C5 H5B 0.9700
O21 C1 1.196(14)
C11 C15 1.442(17)
C11 C1 1.517(17)
C11 H11 0.9800
C12 O20 1.206(15)
C12 C13 1.60(2)
C13 C4 1.393(19)
C13 H13 0.9800
C15 H15 0.9300
C4 H4 0.9300

loop_
_geom_torsion_atom_site_label_1
_geom_torsion_atom_site_label_2
_geom_torsion_atom_site_label_3
_geom_torsion_atom_site_label_4
_geom_torsion
C13 C5 C11 C15 -59.6(17)
C13 C5 C11 C1 63.0(15)
C15 C3 C12 O20 -172.6(14)
Br1 C3 C12 O20 7.9(19)
C15 C3 C12 C13 -3(2)
Br1 C3 C12 C13 177.7(11)
C11 C5 C13 C4 -58.7(17)
C11 C5 C13 C12 56.8(19)
O20 C12 C13 C4 -96.1(17)
C3 C12 C13 C4 93.7(15)
O20 C12 C13 C5 143.6(15)
C3 C12 C13 C5 -27(2)
C12 C3 C15 C11 0(2)
Br1 C3 C15 C11 179.2(11)
C5 C11 C15 C3 32.3(18)
C1 C11 C15 C3 -89.9(15)
C4 C2 C1 O21 -177.0(14)
Br2 C2 C1 O21 1.9(16)
C4 C2 C1 C11 3.4(18)
Br2 C2 C1 C11 -177.7(9)
C15 C11 C1 O21 -92.2(16)
C5 C11 C1 O21 145.0(13)
C15 C11 C1 C2 87.4(14)
C5 C11 C1 C2 -35.4(14)
C1 C2 C4 C13 1(2)
Br2 C2 C4 C13 -177.5(12)
C5 C13 C4 C2 27(2)
C12 C13 C4 C2 -93.7(17)
